data_7015180
loop_
_publ_author_name
'Coetzee, Jacorien'
'Cronje, Stephanie'
'Dobrza\'nska, Liliana'
'Raubenheimer, Helgard G.'
'Joon\'e, Gisela'
'Nell, Margo J.'
'Hoppe, Heinrich C.'

_publ_section_title
;
 Novel N-heterocyclic ylideneamine gold(I) complexes: synthesis,
 characterisation and screening for antitumour and antimalarial
 activity.
;
_journal_issue 7
_journal_name_full 'Dalton transactions (Cambridge, England : 2003)'
_journal_page_first 1471
_journal_page_last 1483
_journal_paper_doi 10.1039/c0dt01312a
_journal_volume 40
_journal_year 2011
_chemical_formula_moiety 'C26 H23 Au N2 P S, N O3'
_chemical_formula_sum 'C26 H23 Au N3 O3 P S'
_chemical_formula_weight 685.48
_chemical_name_common work
_chemical_name_systematic
;
?
;
_space_group_IT_number 2
_symmetry_cell_setting triclinic
_symmetry_space_group_name_Hall '-P 1'
_symmetry_space_group_name_H-M 'P -1'
_atom_sites_solution_hydrogens geom
_atom_sites_solution_primary direct
_atom_sites_solution_secondary difmap
_audit_creation_method SHELXL-97
_cell_angle_alpha 86.292(2)
_cell_angle_beta 80.051(2)
_cell_angle_gamma 64.497(2)
_cell_formula_units_Z 2
_cell_length_a 8.1497(7)
_cell_length_b 9.4618(11)
_cell_length_c 17.9130(16)
_cell_measurement_reflns_used 2313
_cell_measurement_temperature 100(2)
_cell_measurement_theta_max 22.802
_cell_measurement_theta_min 2.309
_cell_volume 1227.9(2)
_computing_cell_refinement 'SAINT (Bruker 2003)'
_computing_data_collection 'SMART (Bruker 2002)'
_computing_data_reduction 'SAINT (Bruker 2002)'
_computing_molecular_graphics 'X-seed (Barbour 2001)'
_computing_publication_material 'SHELXL-97 (Sheldrick, 1997)'
_computing_structure_refinement 'SHELXL-97 (Sheldrick, 1997)'
_computing_structure_solution 'SHELXS (Sheldrick, 1990)'
_diffrn_ambient_temperature 100(2)
_diffrn_measured_fraction_theta_full 0.986
_diffrn_measured_fraction_theta_max 0.986
_diffrn_measurement_device_type 'Bruker APEX CCD area-detector'
_diffrn_measurement_method \w
_diffrn_radiation_monochromator graphite
_diffrn_radiation_source 'fine-focus sealed tube'
_diffrn_radiation_type MoK\a
_diffrn_radiation_wavelength 0.71073
_diffrn_reflns_av_R_equivalents 0.0505
_diffrn_reflns_av_sigmaI/netI 0.0736
_diffrn_reflns_limit_h_max 9
_diffrn_reflns_limit_h_min -9
_diffrn_reflns_limit_k_max 11
_diffrn_reflns_limit_k_min -11
_diffrn_reflns_limit_l_max 21
_diffrn_reflns_limit_l_min -21
_diffrn_reflns_number 11163
_diffrn_reflns_theta_full 25.71
_diffrn_reflns_theta_max 25.71
_diffrn_reflns_theta_min 2.31
_exptl_absorpt_coefficient_mu 6.175
_exptl_absorpt_correction_T_max 0.884
_exptl_absorpt_correction_T_min 0.603
_exptl_absorpt_correction_type multi-scan
_exptl_absorpt_process_details 'SADABS, Blessing, Acta Cryst. A51(1995) 33-38'
_exptl_crystal_colour colourless
_exptl_crystal_density_diffrn 1.854
_exptl_crystal_density_method 'not measured'
_exptl_crystal_description needle
_exptl_crystal_F_000 668
_exptl_crystal_size_max 0.10
_exptl_crystal_size_mid 0.07
_exptl_crystal_size_min 0.02
_refine_diff_density_max 1.418
_refine_diff_density_min -0.897
_refine_diff_density_rms 0.196
_refine_ls_extinction_method none
_refine_ls_goodness_of_fit_ref 1.036
_refine_ls_hydrogen_treatment constr
_refine_ls_matrix_type full
_refine_ls_number_parameters 317
_refine_ls_number_reflns 4614
_refine_ls_number_restraints 0
_refine_ls_restrained_S_all 1.036
_refine_ls_R_factor_all 0.0574
_refine_ls_R_factor_gt 0.0445
_refine_ls_shift/su_max 0.001
_refine_ls_shift/su_mean 0.000
_refine_ls_structure_factor_coef Fsqd
_refine_ls_weighting_details 'calc w=1/[\s^2^(Fo^2^)+(0.0402P)^2^] where P=(Fo^2^+2Fc^2^)/3'
_refine_ls_weighting_scheme calc
_refine_ls_wR_factor_gt 0.0839
_refine_ls_wR_factor_ref 0.0897
_reflns_number_gt 3935
_reflns_number_total 4614
_reflns_threshold_expression >2sigma(I)
_cod_data_source_file c0dt01312a.txt
_cod_data_source_block 5
_cod_depositor_comments
;
The following automatic conversions were performed:
'_symmetry_cell_setting' value 'Triclinic' changed to 'triclinic'
according to '/home/saulius/struct/CIF-dictionaries/cif_core.dic'
dictionary named 'cif_core.dic' version 2.4.1 from 2010-06-29.

Automatic conversion script
Id: cif_fix_enum 1555 2011-01-17 13:19:09Z saulius 
;
_cod_original_sg_symbol_Hall -P1
_cod_original_sg_symbol_H-M P-1
_cod_database_code 7015180

loop_
_symmetry_equiv_pos_as_xyz
'x, y, z'
'-x, -y, -z'

loop_
_atom_site_label
_atom_site_type_symbol
_atom_site_fract_x
_atom_site_fract_y
_atom_site_fract_z
_atom_site_U_iso_or_equiv
_atom_site_adp_type
_atom_site_occupancy
_atom_site_symmetry_multiplicity
_atom_site_calc_flag
_atom_site_refinement_flags
_atom_site_disorder_assembly
_atom_site_disorder_group
Au1 Au 0.21036(4) 0.80859(3) 0.320667(16) 0.01858(10) Uani 1 1 d . . .
S1 S 0.3127(3) 0.5136(2) 0.44904(11) 0.0273(5) Uani 1 1 d . . .
P1 P 0.3517(2) 0.8010(2) 0.20207(10) 0.0168(4) Uani 1 1 d . . .
O1 O -0.2414(8) 1.0970(6) 0.4434(3) 0.0364(14) Uani 1 1 d . . .
N1 N 0.0278(9) 0.6873(7) 0.5448(3) 0.0258(15) Uani 1 1 d . . .
H1 H -0.2320 0.7853 0.5948 0.053 Uiso 1 1 calc R . .
O2 O -0.4493(8) 1.1999(7) 0.3705(3) 0.0482(17) Uani 1 1 d . . .
N2 N 0.0826(8) 0.8094(7) 0.4284(3) 0.0236(14) Uani 1 1 d . . .
H2 H -0.1668 0.9035 0.5446 0.053 Uiso 1 1 calc R . .
O3 O -0.1642(8) 1.0652(6) 0.3223(3) 0.0441(16) Uani 1 1 d . . .
H3 H -0.1028 0.8491 0.6253 0.053 Uiso 1 1 calc R . .
N4 N -0.2873(10) 1.1232(7) 0.3786(4) 0.0311(17) Uani 1 1 d . . .
H4 H 0.4642 0.2067 0.5324 0.039 Uiso 1 1 calc R . .
H5 H 0.3441 0.1387 0.6484 0.044 Uiso 1 1 calc R . .
H6 H 0.0918 0.3199 0.7247 0.041 Uiso 1 1 calc R . .
H7 H -0.0683 0.5737 0.6812 0.037 Uiso 1 1 calc R . .
H8 H -0.0089 0.8986 0.4454 0.028 Uiso 1 1 calc R . .
C111 C 0.2217(10) 0.7885(8) 0.1323(4) 0.0183(16) Uani 1 1 d . . .
C112 C 0.0322(10) 0.8867(9) 0.1425(4) 0.0236(17) Uani 1 1 d . . .
H112 H -0.0264 0.9481 0.1874 0.028 Uiso 1 1 calc R . .
C113 C -0.0690(10) 0.8934(8) 0.0864(4) 0.0244(18) Uani 1 1 d . . .
H113 H -0.1966 0.9617 0.0924 0.029 Uiso 1 1 calc R . .
C114 C 0.0144(11) 0.8016(9) 0.0220(4) 0.0265(18) Uani 1 1 d . . .
H114 H -0.0564 0.8067 -0.0159 0.032 Uiso 1 1 calc R . .
C115 C 0.1997(10) 0.7024(8) 0.0120(4) 0.0240(17) Uani 1 1 d . . .
H115 H 0.2556 0.6390 -0.0324 0.029 Uiso 1 1 calc R . .
C116 C 0.3046(10) 0.6948(8) 0.0667(4) 0.0191(16) Uani 1 1 d . . .
H116 H 0.4322 0.6264 0.0598 0.023 Uiso 1 1 calc R . .
C121 C 0.3895(9) 0.9749(7) 0.1734(4) 0.0151(15) Uani 1 1 d . . .
C122 C 0.4239(9) 1.0534(8) 0.2273(4) 0.0221(17) Uani 1 1 d . . .
H122 H 0.4308 1.0149 0.2775 0.026 Uiso 1 1 calc R . .
C123 C 0.4483(10) 1.1887(9) 0.2075(4) 0.0273(18) Uani 1 1 d . . .
H123 H 0.4735 1.2416 0.2442 0.033 Uiso 1 1 calc R . .
C124 C 0.4363(10) 1.2455(8) 0.1356(4) 0.0268(18) Uani 1 1 d . . .
H124 H 0.4519 1.3385 0.1228 0.032 Uiso 1 1 calc R . .
C125 C 0.4017(10) 1.1690(8) 0.0812(4) 0.0234(17) Uani 1 1 d . . .
H125 H 0.3945 1.2083 0.0312 0.028 Uiso 1 1 calc R . .
C126 C 0.3777(9) 1.0340(8) 0.1008(4) 0.0187(16) Uani 1 1 d . . .
H126 H 0.3529 0.9814 0.0638 0.022 Uiso 1 1 calc R . .
C131 C 0.5762(9) 0.6351(8) 0.1853(4) 0.0183(16) Uani 1 1 d . . .
C132 C 0.6009(10) 0.4983(8) 0.2266(4) 0.0185(16) Uani 1 1 d . . .
H132 H 0.5011 0.4943 0.2616 0.022 Uiso 1 1 calc R . .
C133 C 0.7700(10) 0.3690(8) 0.2169(4) 0.0218(17) Uani 1 1 d . . .
H133 H 0.7858 0.2755 0.2439 0.026 Uiso 1 1 calc R . .
C134 C 0.9156(11) 0.3774(9) 0.1673(4) 0.0250(18) Uani 1 1 d . . .
H134 H 1.0325 0.2898 0.1611 0.030 Uiso 1 1 calc R . .
C135 C 0.8925(10) 0.5127(8) 0.1267(4) 0.0258(18) Uani 1 1 d . . .
H135 H 0.9933 0.5175 0.0927 0.031 Uiso 1 1 calc R . .
C136 C 0.7230(10) 0.6405(8) 0.1355(4) 0.0200(16) Uani 1 1 d . . .
H136 H 0.7073 0.7327 0.1072 0.024 Uiso 1 1 calc R . .
C211 C 0.1202(10) 0.6939(9) 0.4748(4) 0.0233(17) Uani 1 1 d . . .
C212 C 0.2596(11) 0.4323(9) 0.5356(4) 0.0249(18) Uani 1 1 d . . .
C213 C 0.3552(11) 0.2803(10) 0.5617(5) 0.032(2) Uani 1 1 d . . .
C214 C 0.2854(12) 0.2425(10) 0.6307(5) 0.037(2) Uani 1 1 d . . .
C215 C 0.1326(12) 0.3496(10) 0.6759(4) 0.034(2) Uani 1 1 d . . .
C216 C 0.0384(12) 0.5002(10) 0.6507(4) 0.0305(19) Uani 1 1 d . . .
C217 C 0.1037(10) 0.5411(8) 0.5795(4) 0.0223(17) Uani 1 1 d . . .
C218 C -0.1307(12) 0.8163(9) 0.5801(4) 0.035(2) Uani 1 1 d . . .

loop_
_atom_site_aniso_label
_atom_site_aniso_U_11
_atom_site_aniso_U_22
_atom_site_aniso_U_33
_atom_site_aniso_U_23
_atom_site_aniso_U_13
_atom_site_aniso_U_12
Au1 0.01846(16) 0.01992(16) 0.01618(16) -0.00048(10) -0.00035(11) -0.00788(12)
S1 0.0251(11) 0.0302(11) 0.0227(10) 0.0022(8) -0.0031(8) -0.0087(9)
P1 0.0162(10) 0.0178(9) 0.0156(10) 0.0001(7) -0.0005(8) -0.0072(8)
O1 0.041(4) 0.041(4) 0.025(3) 0.001(3) -0.006(3) -0.015(3)
N1 0.026(4) 0.030(4) 0.024(4) 0.003(3) -0.005(3) -0.014(3)
O2 0.026(3) 0.054(4) 0.043(4) -0.001(3) -0.012(3) 0.006(3)
N2 0.022(3) 0.025(3) 0.019(3) -0.004(3) 0.005(3) -0.007(3)
O3 0.042(4) 0.030(3) 0.036(4) 0.008(3) 0.007(3) 0.001(3)
N4 0.034(4) 0.013(3) 0.039(4) -0.003(3) 0.003(4) -0.005(3)
C111 0.023(4) 0.014(3) 0.019(4) 0.003(3) -0.005(3) -0.008(3)
C112 0.027(4) 0.029(4) 0.020(4) 0.001(3) -0.005(3) -0.017(4)
C113 0.021(4) 0.018(4) 0.039(5) 0.005(3) -0.007(4) -0.012(3)
C114 0.030(5) 0.035(5) 0.022(4) 0.005(3) -0.008(4) -0.020(4)
C115 0.022(4) 0.023(4) 0.031(4) -0.003(3) -0.002(3) -0.012(3)
C116 0.015(4) 0.017(4) 0.027(4) 0.003(3) 0.003(3) -0.011(3)
C121 0.013(4) 0.015(3) 0.017(4) -0.002(3) 0.006(3) -0.008(3)
C122 0.019(4) 0.021(4) 0.024(4) 0.000(3) -0.002(3) -0.006(3)
C123 0.028(5) 0.028(4) 0.034(5) -0.005(4) -0.004(4) -0.020(4)
C124 0.022(4) 0.016(4) 0.038(5) 0.005(3) 0.002(4) -0.007(3)
C125 0.023(4) 0.025(4) 0.020(4) -0.003(3) 0.001(3) -0.009(3)
C126 0.019(4) 0.016(4) 0.023(4) -0.004(3) 0.000(3) -0.009(3)
C131 0.014(4) 0.022(4) 0.018(4) -0.003(3) -0.003(3) -0.006(3)
C132 0.023(4) 0.020(4) 0.023(4) 0.001(3) -0.006(3) -0.018(3)
C133 0.025(4) 0.017(4) 0.023(4) 0.002(3) -0.001(3) -0.010(3)
C134 0.027(4) 0.024(4) 0.022(4) -0.010(3) -0.005(3) -0.007(3)
C135 0.019(4) 0.028(4) 0.025(4) -0.003(3) 0.001(3) -0.006(3)
C136 0.028(4) 0.016(4) 0.016(4) 0.006(3) -0.007(3) -0.009(3)
C211 0.024(4) 0.029(4) 0.023(4) -0.002(3) -0.007(3) -0.016(4)
C212 0.028(4) 0.040(5) 0.016(4) 0.007(3) -0.008(3) -0.022(4)
C213 0.028(5) 0.038(5) 0.033(5) 0.002(4) -0.010(4) -0.013(4)
C214 0.047(6) 0.035(5) 0.036(5) 0.010(4) -0.016(4) -0.024(5)
C215 0.056(6) 0.053(6) 0.014(4) 0.014(4) -0.019(4) -0.040(5)
C216 0.038(5) 0.042(5) 0.022(4) 0.001(4) -0.010(4) -0.025(4)
C217 0.023(4) 0.028(4) 0.026(4) 0.000(3) -0.006(3) -0.019(4)
C218 0.046(6) 0.039(5) 0.021(4) 0.000(4) 0.006(4) -0.022(4)

loop_
_atom_type_symbol
_atom_type_description
_atom_type_scat_dispersion_real
_atom_type_scat_dispersion_imag
_atom_type_scat_source
C C 0.0033 0.0016 'International Tables Vol C Tables 4.2.6.8 and 6.1.1.4'
H H 0.0000 0.0000 'International Tables Vol C Tables 4.2.6.8 and 6.1.1.4'
N N 0.0061 0.0033 'International Tables Vol C Tables 4.2.6.8 and 6.1.1.4'
O O 0.0106 0.0060 'International Tables Vol C Tables 4.2.6.8 and 6.1.1.4'
S S 0.1246 0.1234 'International Tables Vol C Tables 4.2.6.8 and 6.1.1.4'
Au Au -2.0133 8.8022 'International Tables Vol C Tables 4.2.6.8 and 6.1.1.4'
P P 0.1023 0.0942 'International Tables Vol C Tables 4.2.6.8 and 6.1.1.4'

loop_
_geom_angle_atom_site_label_1
_geom_angle_atom_site_label_2
_geom_angle_atom_site_label_3
_geom_angle
_geom_angle_site_symmetry_1
_geom_angle_site_symmetry_3
_geom_angle_publ_flag
N2 Au1 P1 178.43(18) . . ?
C212 S1 C211 90.4(4) . . ?
C111 P1 C131 107.0(3) . . ?
C111 P1 C121 103.0(3) . . ?
C131 P1 C121 106.4(3) . . ?
C111 P1 Au1 113.1(2) . . ?
C131 P1 Au1 111.9(2) . . ?
C121 P1 Au1 114.6(2) . . ?
O2 N4 O1 121.2(7) . . ?
O3 N4 O1 118.1(7) . . ?
C211 N1 C217 113.8(6) . . ?
C211 N1 C218 123.4(6) . . ?
C217 N1 C218 122.8(6) . . ?
C211 N2 Au1 127.3(5) . . ?
C211 N2 H8 116.3 . . ?
Au1 N2 H8 116.3 . . ?
O2 N4 O3 120.6(7) . . ?
C116 C111 C112 119.5(6) . . ?
C116 C111 P1 122.8(5) . . ?
C112 C111 P1 117.6(5) . . ?
C113 C112 C111 119.5(7) . . ?
C113 C112 H112 120.3 . . ?
C111 C112 H112 120.3 . . ?
C114 C113 C112 120.5(7) . . ?
C114 C113 H113 119.8 . . ?
C112 C113 H113 119.8 . . ?
C113 C114 C115 120.6(7) . . ?
C113 C114 H114 119.7 . . ?
C115 C114 H114 119.7 . . ?
C114 C115 C116 120.2(7) . . ?
C114 C115 H115 119.9 . . ?
C116 C115 H115 119.9 . . ?
C115 C116 C111 119.8(7) . . ?
C115 C116 H116 120.1 . . ?
C111 C116 H116 120.1 . . ?
C126 C121 C122 119.2(6) . . ?
C126 C121 P1 122.1(5) . . ?
C122 C121 P1 118.6(5) . . ?
C121 C122 C123 119.8(7) . . ?
C121 C122 H122 120.1 . . ?
C123 C122 H122 120.1 . . ?
C124 C123 C122 120.3(7) . . ?
C124 C123 H123 119.8 . . ?
C122 C123 H123 119.8 . . ?
C123 C124 C125 120.6(7) . . ?
C123 C124 H124 119.7 . . ?
C125 C124 H124 119.7 . . ?
C124 C125 C126 119.2(7) . . ?
C124 C125 H125 120.4 . . ?
C126 C125 H125 120.4 . . ?
C121 C126 C125 120.9(6) . . ?
C121 C126 H126 119.6 . . ?
C125 C126 H126 119.6 . . ?
C136 C131 C132 119.3(6) . . ?
C136 C131 P1 122.7(5) . . ?
C132 C131 P1 118.0(5) . . ?
C133 C132 C131 120.4(7) . . ?
C133 C132 H132 119.8 . . ?
C131 C132 H132 119.8 . . ?
C134 C133 C132 119.3(7) . . ?
C134 C133 H133 120.3 . . ?
C132 C133 H133 120.3 . . ?
C133 C134 C135 120.5(7) . . ?
C133 C134 H134 119.7 . . ?
C135 C134 H134 119.7 . . ?
C136 C135 C134 120.0(7) . . ?
C136 C135 H135 120.0 . . ?
C134 C135 H135 120.0 . . ?
C135 C136 C131 120.4(7) . . ?
C135 C136 H136 119.8 . . ?
C131 C136 H136 119.8 . . ?
N2 C211 N1 128.6(7) . . ?
N2 C211 S1 120.0(6) . . ?
N1 C211 S1 111.5(5) . . ?
C217 C212 C213 121.2(7) . . ?
C217 C212 S1 111.0(6) . . ?
C213 C212 S1 127.8(6) . . ?
C214 C213 C212 117.3(8) . . ?
C214 C213 H4 121.4 . . ?
C212 C213 H4 121.4 . . ?
C213 C214 C215 122.4(8) . . ?
C213 C214 H5 118.8 . . ?
C215 C214 H5 118.8 . . ?
C214 C215 C216 120.5(8) . . ?
C214 C215 H6 119.8 . . ?
C216 C215 H6 119.8 . . ?
C215 C216 C217 118.4(8) . . ?
C215 C216 H7 120.8 . . ?
C217 C216 H7 120.8 . . ?
C212 C217 C216 120.2(7) . . ?
C212 C217 N1 113.3(7) . . ?
C216 C217 N1 126.5(7) . . ?
N1 C218 H3 109.5 . . ?
N1 C218 H1 109.5 . . ?
H3 C218 H1 109.5 . . ?
N1 C218 H2 109.5 . . ?
H3 C218 H2 109.5 . . ?
H1 C218 H2 109.5 . . ?

loop_
_geom_bond_atom_site_label_1
_geom_bond_atom_site_label_2
_geom_bond_distance
_geom_bond_site_symmetry_2
_geom_bond_publ_flag
Au1 N2 2.028(6) . ?
Au1 P1 2.2245(18) . ?
S1 C212 1.755(7) . ?
S1 C211 1.770(8) . ?
P1 C111 1.812(7) . ?
P1 C131 1.816(7) . ?
P1 C121 1.827(7) . ?
O1 N4 1.257(8) . ?
N1 C211 1.359(9) . ?
N1 C217 1.403(9) . ?
N1 C218 1.421(9) . ?
O2 N4 1.232(8) . ?
N2 C211 1.289(9) . ?
N2 H8 0.8800 . ?
N4 O3 1.255(8) . ?
C111 C116 1.402(9) . ?
C111 C112 1.404(10) . ?
C112 H112 0.9500 . ?
C113 C114 1.377(10) . ?
C113 C112 1.388(10) . ?
C113 H113 0.9500 . ?
C114 C115 1.379(10) . ?
C114 H114 0.9500 . ?
C115 C116 1.387(10) . ?
C115 H115 0.9500 . ?
C116 H116 0.9500 . ?
C121 C126 1.385(9) . ?
C121 C122 1.388(9) . ?
C122 C123 1.393(10) . ?
C122 H122 0.9500 . ?
C123 H123 0.9500 . ?
C124 C123 1.367(10) . ?
C124 H124 0.9500 . ?
C125 C124 1.383(10) . ?
C125 H125 0.9500 . ?
C126 C125 1.388(10) . ?
C126 H126 0.9500 . ?
C131 C136 1.381(10) . ?
C132 C133 1.385(9) . ?
C132 C131 1.403(9) . ?
C132 H132 0.9500 . ?
C133 C134 1.382(10) . ?
C133 H133 0.9500 . ?
C134 H134 0.9500 . ?
C135 C134 1.387(10) . ?
C135 H135 0.9500 . ?
C136 C135 1.381(9) . ?
C136 H136 0.9500 . ?
C212 C217 1.388(10) . ?
C212 C213 1.403(11) . ?
C213 C214 1.362(11) . ?
C213 H4 0.9500 . ?
C214 H5 0.9500 . ?
C215 C214 1.380(12) . ?
C215 H6 0.9500 . ?
C216 C215 1.385(11) . ?
C216 H7 0.9500 . ?
C217 C216 1.391(10) . ?
C218 H3 0.9800 . ?
C218 H1 0.9800 . ?
C218 H2 0.9800 . ?

loop_
_geom_torsion_atom_site_label_1
_geom_torsion_atom_site_label_2
_geom_torsion_atom_site_label_3
_geom_torsion_atom_site_label_4
_geom_torsion
_geom_torsion_site_symmetry_1
_geom_torsion_site_symmetry_2
_geom_torsion_site_symmetry_3
_geom_torsion_site_symmetry_4
_geom_torsion_publ_flag
C131 P1 C111 C116 -16.7(7) . . . . ?
C121 P1 C111 C116 95.3(6) . . . . ?
Au1 P1 C111 C116 -140.4(5) . . . . ?
C131 P1 C111 C112 168.3(6) . . . . ?
C121 P1 C111 C112 -79.8(6) . . . . ?
Au1 P1 C111 C112 44.5(6) . . . . ?
C112 C113 C114 C115 -0.3(11) . . . . ?
C114 C113 C112 C111 1.6(11) . . . . ?
C116 C111 C112 C113 -2.1(11) . . . . ?
P1 C111 C112 C113 173.1(5) . . . . ?
C111 P1 C121 C126 -20.7(6) . . . . ?
C131 P1 C121 C126 91.8(6) . . . . ?
Au1 P1 C121 C126 -143.9(5) . . . . ?
C111 P1 C121 C122 156.8(5) . . . . ?
C131 P1 C121 C122 -90.8(6) . . . . ?
Au1 P1 C121 C122 33.5(6) . . . . ?
C113 C114 C115 C116 -0.5(11) . . . . ?
C122 C121 C126 C125 0.7(10) . . . . ?
P1 C121 C126 C125 178.1(5) . . . . ?
C121 C126 C125 C124 -0.5(11) . . . . ?
C114 C115 C116 C111 0.0(11) . . . . ?
C112 C111 C116 C115 1.3(10) . . . . ?
P1 C111 C116 C115 -173.7(5) . . . . ?
C126 C121 C122 C123 -0.8(10) . . . . ?
P1 C121 C122 C123 -178.3(5) . . . . ?
C126 C125 C124 C123 0.5(11) . . . . ?
C125 C124 C123 C122 -0.7(11) . . . . ?
C121 C122 C123 C124 0.8(11) . . . . ?
C133 C132 C131 C136 -1.0(10) . . . . ?
C133 C132 C131 P1 -179.1(5) . . . . ?
C111 P1 C131 C136 88.3(6) . . . . ?
C121 P1 C131 C136 -21.3(7) . . . . ?
Au1 P1 C131 C136 -147.2(5) . . . . ?
C111 P1 C131 C132 -93.7(6) . . . . ?
C121 P1 C131 C132 156.7(5) . . . . ?
Au1 P1 C131 C132 30.8(6) . . . . ?
C132 C131 C136 C135 -0.1(10) . . . . ?
P1 C131 C136 C135 177.9(5) . . . . ?
C131 C132 C133 C134 1.6(10) . . . . ?
C131 C136 C135 C134 0.6(11) . . . . ?
C132 C133 C134 C135 -1.1(11) . . . . ?
C136 C135 C134 C133 0.0(11) . . . . ?
Au1 N2 C211 N1 -174.0(5) . . . . ?
Au1 N2 C211 S1 5.0(9) . . . . ?
C217 N1 C211 N2 178.4(7) . . . . ?
C218 N1 C211 N2 -1.9(12) . . . . ?
C217 N1 C211 S1 -0.7(8) . . . . ?
C218 N1 C211 S1 179.0(6) . . . . ?
C212 S1 C211 N2 -178.6(6) . . . . ?
C212 S1 C211 N1 0.5(6) . . . . ?
C211 S1 C212 C217 -0.2(6) . . . . ?
C211 S1 C212 C213 -179.5(7) . . . . ?
C213 C212 C217 C216 -0.5(11) . . . . ?
S1 C212 C217 C216 -179.9(6) . . . . ?
C213 C212 C217 N1 179.2(7) . . . . ?
S1 C212 C217 N1 -0.1(8) . . . . ?
C211 N1 C217 C212 0.5(9) . . . . ?
C218 N1 C217 C212 -179.2(7) . . . . ?
C211 N1 C217 C216 -179.7(7) . . . . ?
C218 N1 C217 C216 0.5(11) . . . . ?
C212 C217 C216 C215 0.1(11) . . . . ?
N1 C217 C216 C215 -179.6(7) . . . . ?
C217 C212 C213 C214 2.1(11) . . . . ?
S1 C212 C213 C214 -178.8(6) . . . . ?
C217 C216 C215 C214 -1.3(11) . . . . ?
C212 C213 C214 C215 -3.3(12) . . . . ?
C216 C215 C214 C213 2.9(13) . . . . ?
